data_4001220
loop_
_publ_author_name
'Tang, Ming L.'
'Reichardt, Anna D.'
'Siegrist, Theo'
'Mannsfeld, Stefan C. B.'
'Bao, Zhenan'

_publ_section_title
;
 Trialkylsilylethynyl-Functionalized Tetraceno[2,3-b]thiophene and
 Anthra[2,3-b]thiophene Organic Transistors
;
_journal_issue 14
_journal_name_full 'Chemistry of Materials'
_journal_page_first 4669
_journal_paper_doi 10.1021/cm800644y
_journal_volume 20
_journal_year 2008
_chemical_absolute_configuration unk
_chemical_formula_sum 'C32 H38 S Si2'
_chemical_formula_weight 510.89
_space_group_IT_number 4
_symmetry_cell_setting monoclinic
_symmetry_space_group_name_Hall 'P 2yb'
_symmetry_space_group_name_H-M 'P 1 21 1'
_atom_sites_solution_hydrogens geom
_atom_sites_solution_primary direct
_audit_creation_date 07-11-09
_audit_creation_method CRYSTALS_ver_12.84
_cell_angle_alpha 90
_cell_angle_beta 91.079(7)
_cell_angle_gamma 90
_cell_formula_units_Z 2
_cell_length_a 11.0096(8)
_cell_length_b 11.3272(8)
_cell_length_c 11.9921(12)
_cell_measurement_reflns_used 0
_cell_measurement_temperature 293
_cell_measurement_theta_max 0
_cell_measurement_theta_min 0
_cell_volume 1495.2(2)
_computing_cell_refinement CRYSALIS
_computing_data_collection CRYSALIS
_computing_data_reduction CRYSALIS
_computing_molecular_graphics 'CAMERON (Watkin et al., 1996)'
_computing_publication_material 'CRYSTALS (Betteridge et al., 2003)'
_computing_structure_refinement 'CRYSTALS (Betteridge et al., 2003)'
_computing_structure_solution 'SIR92 (Altomare et al., 1994)'
_diffrn_ambient_temperature 293
_diffrn_measured_fraction_theta_full 0.996
_diffrn_measured_fraction_theta_max 0.939
_diffrn_measurement_device_type 'Oxford-Diffradction Xcalibur2'
_diffrn_measurement_method \w
_diffrn_radiation_monochromator graphite
_diffrn_radiation_type 'Mo K\a'
_diffrn_radiation_wavelength 0.71073
_diffrn_reflns_av_R_equivalents 0.096
_diffrn_reflns_limit_h_max 15
_diffrn_reflns_limit_h_min -13
_diffrn_reflns_limit_k_max 15
_diffrn_reflns_limit_k_min -16
_diffrn_reflns_limit_l_max 17
_diffrn_reflns_limit_l_min -9
_diffrn_reflns_number 21002
_diffrn_reflns_theta_full 29.173
_diffrn_reflns_theta_max 30.708
_diffrn_reflns_theta_min 2.580
_diffrn_standards_number 0
_exptl_absorpt_coefficient_mu 0.220
_exptl_absorpt_correction_T_max 0.95
_exptl_absorpt_correction_T_min 0.92
_exptl_absorpt_correction_type gaussian
_exptl_crystal_density_diffrn 1.041
_exptl_crystal_F_000 468.320
_refine_diff_density_max 2.93
_refine_diff_density_min -2.63
_refine_ls_goodness_of_fit_ref 1.3034
_refine_ls_hydrogen_treatment none
_refine_ls_matrix_type full
_refine_ls_number_parameters 305
_refine_ls_number_reflns 8420
_refine_ls_number_restraints 15
_refine_ls_R_factor_all 0.2832
_refine_ls_R_factor_gt 0.1560
_refine_ls_shift/su_max 6.196083
_refine_ls_structure_factor_coef Fsqd
_refine_ls_weighting_details
;
 Method= Quasi-Unit weights 
 W = 1.0 or 1./2F 
;
_refine_ls_weighting_scheme calc
_refine_ls_wR_factor_all 0.3313
_refine_ls_wR_factor_gt 0.2539
_refine_ls_wR_factor_ref 0.3313
_reflns_limit_h_max 15
_reflns_limit_h_min -15
_reflns_limit_k_max 15
_reflns_limit_k_min -16
_reflns_limit_l_max 17
_reflns_limit_l_min 0
_reflns_number_gt 2576
_reflns_number_total 8437
_reflns_threshold_expression I>2.0\s(I)
_cod_data_source_file cm800644y-file001.cif
_cod_data_source_block TESE-thio-ant
_cod_depositor_comments
;
The following automatic conversions were performed:

'_symmetry_cell_setting' value 'Monoclinic' changed to 'monoclinic'
according to /home/saulius/struct/CIF-dictionaries/cif_core.dic
dictionary named 'cif_core.dic' version 2.4.1 from 2010-06-29.

Automatic conversion script
Id: cif_fix_values 1715 2011-07-08 13:25:40Z adriana 
;
_cod_original_sg_symbol_H-M 'P 1 21 1 '
_cod_database_code 4001220

loop_
_symmetry_equiv_pos_as_xyz
x,y,z
-x,y+1/2,-z

loop_
_atom_site_label
_atom_site_type_symbol
_atom_site_fract_x
_atom_site_fract_y
_atom_site_fract_z
_atom_site_U_iso_or_equiv
_atom_site_occupancy
_atom_site_adp_type
_atom_site_refinement_flags_posn
C1 C 1.4335 1.0083 -0.3242 0.1281 1.0000 Uani D
C2 C 1.4747 0.9399 -0.4042 0.1119 1.0000 Uani D
C3 C 1.4069 0.8347 -0.4475 0.0916 1.0000 Uani D
C4 C 1.3053 0.8002 -0.3912 0.1983 1.0000 Uani D
C5 C 1.2637 0.8745 -0.3094 0.1517 1.0000 Uani D
C6 C 1.1538 0.8430 -0.2547 0.0837 1.0000 Uani D
C7 C 1.0937 0.9029 -0.1679 0.0631 1.0000 Uani D
C8 C 0.9905 0.8909 -0.1097 0.0931 1.0000 Uani D
C9 C 0.9190 0.9248 -0.0191 0.0896 1.0000 Uani D
C10 C 0.9959 1.0467 0.0123 0.2214 1.0000 Uani D
C11 C 1.1037 1.0727 -0.0480 0.0816 1.0000 Uani D
C12 C 1.1676 1.0273 -0.1289 0.0805 1.0000 Uani D
C13 C 1.2646 1.0381 -0.1849 0.0592 1.0000 Uani D
C14 C 1.3256 0.9901 -0.2667 0.0985 1.0000 Uani D
C15 C 1.3447 1.1478 -0.1564 0.1708 1.0000 Uani .
C16 C 1.4140 1.2307 -0.1399 0.1550 1.0000 Uani .
Si17 Si 1.5031 1.3565 -0.0736 0.1253 1.0000 Uani .
C18 C 1.4173 1.4151 0.0579 0.1384 1.0000 Uani .
C19 C 1.3958 1.3175 0.1395 0.1480 1.0000 Uani .
C20 C 1.6466 1.2970 -0.0265 0.1489 1.0000 Uani .
C21 C 1.7167 1.2288 -0.1342 0.1474 1.0000 Uani .
C22 C 1.5148 1.4751 -0.1698 0.1801 1.0000 Uani .
C23 C 1.3968 1.5285 -0.2164 0.2063 1.0000 Uani .
C24 C 1.0984 0.7346 -0.3004 0.1520 1.0000 Uani .
C25 C 1.0607 0.6444 -0.3493 0.1235 1.0000 Uani .
Si26 Si 0.9704 0.5245 -0.4069 0.1214 1.0000 Uani .
C27 C 1.0690 0.4736 -0.5399 0.1958 1.0000 Uani .
C28 C 1.0748 0.5663 -0.6279 0.1923 1.0000 Uani .
C29 C 0.9732 0.3999 -0.2996 0.1887 1.0000 Uani .
C30 C 1.0838 0.3414 -0.2686 0.1636 1.0000 Uani .
C31 C 0.8095 0.5728 -0.4225 0.2704 1.0000 Uani .
C32 C 0.7395 0.6401 -0.3706 0.1584 1.0000 Uani .
S33 S 1.6019 0.9579 -0.4777 0.1405 0.6300 Uiso .
S35 S 1.4824 0.7765 -0.5430 0.1405 0.6300 Uiso .
C34 C 1.5827 0.8381 -0.5586 0.1717 1.0000 Uani .

loop_
_atom_site_aniso_label
_atom_site_aniso_U_11
_atom_site_aniso_U_22
_atom_site_aniso_U_33
_atom_site_aniso_U_23
_atom_site_aniso_U_13
_atom_site_aniso_U_12
C1 0.2128 0.0868 0.0817 -0.0218 -0.0742 0.0636
C2 0.1474 0.0526 0.1328 0.0247 -0.0730 -0.0333
C3 0.1514 0.0656 0.0569 0.0295 -0.0183 -0.0144
C4 0.2861 0.0465 0.2534 0.0833 -0.2304 -0.1074
C5 0.2120 0.0437 0.1927 0.0762 -0.1728 -0.0840
C6 0.0900 0.0827 0.0764 0.0248 -0.0490 -0.0357
C7 0.1065 0.0632 0.0195 -0.0061 -0.0046 0.0236
C8 0.0662 0.0952 0.1174 0.0302 -0.0072 -0.0260
C9 0.1423 0.0272 0.0994 -0.0262 0.0037 0.0376
C10 0.1244 0.4076 0.1344 0.1650 0.0602 0.1636
C11 0.0871 0.0850 0.0736 -0.0017 0.0225 0.0643
C12 0.0624 0.0922 0.0865 0.0284 -0.0106 0.0471
C13 0.0605 0.0910 0.0263 0.0004 0.0036 0.0051
C14 0.0698 0.1318 0.0935 0.0649 -0.0115 0.0091
C15 0.2502 0.0225 0.2319 0.0163 -0.1991 -0.0197
C16 0.1866 0.0704 0.2026 0.0402 -0.1393 -0.0264
Si17 0.1669 0.0477 0.1572 0.0086 -0.1017 -0.0296
C18 0.1529 0.0642 0.1949 -0.0583 -0.0825 -0.0046
C19 0.1951 0.0546 0.1909 0.0034 -0.0903 -0.0338
C20 0.1747 0.0747 0.1928 0.0047 -0.1169 -0.0229
C21 0.1498 0.0997 0.1906 0.0328 -0.0545 -0.0440
C22 0.2769 0.0609 0.1965 0.0543 -0.1528 -0.0221
C23 0.3010 0.1073 0.2067 0.0875 -0.0947 -0.0049
C24 0.1874 0.0729 0.1898 0.0642 -0.1542 -0.0768
C25 0.1662 0.0337 0.1657 0.0062 -0.1264 -0.0260
Si26 0.1465 0.0394 0.1746 -0.0036 -0.0931 -0.0291
C27 0.1617 0.1322 0.2927 -0.0585 -0.0156 0.0121
C28 0.3061 0.1150 0.1526 0.0521 -0.0762 -0.0664
C29 0.3164 0.0817 0.1668 -0.0206 -0.0236 -0.1093
C30 0.1632 0.0735 0.2522 -0.0011 -0.0516 0.0045
C31 0.1163 0.1625 0.5278 -0.2096 -0.1194 0.0524
C32 0.1261 0.1017 0.2478 0.0295 0.0094 0.0149
C34 0.1007 0.1458 0.2702 0.0293 0.0472 0.0301

loop_
_atom_type_symbol
_atom_type_scat_dispersion_real
_atom_type_scat_dispersion_imag
_atom_type_scat_Cromer_Mann_a1
_atom_type_scat_Cromer_Mann_b1
_atom_type_scat_Cromer_Mann_a2
_atom_type_scat_Cromer_Mann_b2
_atom_type_scat_Cromer_Mann_a3
_atom_type_scat_Cromer_Mann_b3
_atom_type_scat_Cromer_Mann_a4
_atom_type_scat_Cromer_Mann_b4
_atom_type_scat_Cromer_Mann_c
_atom_type_scat_source
C 0.0033 0.0016 2.3100 20.8439 1.0200 10.2075 1.5886 0.5687 0.8650 51.6512 0.2156 'International Tables Vol C 4.2.6.8 and 6.1.1.4'
H 0.0000 0.0000 0.4930 10.5109 0.3229 26.1257 0.1402 3.1424 0.0408 57.7998 0.0030 'International Tables Vol C 4.2.6.8 and 6.1.1.4'
Si 0.0817 0.0704 6.2915 2.4386 3.0353 32.3337 1.9891 0.6785 1.5410 81.6937 1.1407 'International Tables Vol C 4.2.6.8 and 6.1.1.4'
S 0.1246 0.1234 6.9053 1.4679 5.2034 22.2151 1.4379 0.2536 1.5863 56.1720 0.8669 'International Tables Vol C 4.2.6.8 and 6.1.1.4'
